data_7701925
loop_
_publ_author_name
'Forosenko, Natalia V.'
'Basalov, Ivan V.'
'Cherkasov, Anton V.'
'Fukin, Georgy K.'
'Shubina, Elena S.'
'Trifonov, Alexander A.'

_publ_section_title
;
 Amido Ca(ii) complexes supported by Schiff base ligands for catalytic
 cross-dehydrogenative coupling of amines with silanes.
;
_journal_issue 36
_journal_name_full 'Dalton transactions (Cambridge, England : 2003)'
_journal_page_first 12570
_journal_page_last 12581
_journal_paper_doi 10.1039/c8dt01130c
_journal_volume 47
_journal_year 2018
_chemical_formula_moiety 'C48 H54 Ca N4 O2, C7 H8'
_chemical_formula_sum 'C55 H62 Ca N4 O2'
_chemical_formula_weight 851.16
_space_group_crystal_system monoclinic
_space_group_IT_number 14
_space_group_name_Hall '-P 2ybc'
_space_group_name_H-M_alt 'P 1 21/c 1'
_symmetry_space_group_name_Hall '-P 2ybc'
_symmetry_space_group_name_H-M 'P 1 21/c 1'
_atom_sites_solution_hydrogens geom
_atom_sites_solution_primary dual
_atom_sites_solution_secondary difmap
_audit_block_doi 10.5517/ccdc.csd.cc1zgjlk
_audit_creation_method SHELXL-2017/1
_audit_update_record
;
2018-03-20 deposited with the CCDC.	2019-04-05 downloaded from the CCDC.
;
_cell_angle_alpha 90
_cell_angle_beta 98.2580(10)
_cell_angle_gamma 90
_cell_formula_units_Z 4
_cell_length_a 19.4603(12)
_cell_length_b 14.0786(9)
_cell_length_c 17.4538(11)
_cell_measurement_reflns_used 8137
_cell_measurement_temperature 100(2)
_cell_measurement_theta_max 26.28
_cell_measurement_theta_min 2.44
_cell_volume 4732.3(5)
_diffrn_ambient_temperature 100(2)
_diffrn_measured_fraction_theta_full 0.999
_diffrn_measured_fraction_theta_max 0.997
_diffrn_radiation_type MoK\a
_diffrn_radiation_wavelength 0.71073
_diffrn_reflns_av_R_equivalents 0.0924
_diffrn_reflns_av_unetI/netI 0.0581
_diffrn_reflns_Laue_measured_fraction_full 0.999
_diffrn_reflns_Laue_measured_fraction_max 0.997
_diffrn_reflns_limit_h_max 24
_diffrn_reflns_limit_h_min -24
_diffrn_reflns_limit_k_max 17
_diffrn_reflns_limit_k_min -17
_diffrn_reflns_limit_l_max 21
_diffrn_reflns_limit_l_min -21
_diffrn_reflns_number 47901
_diffrn_reflns_point_group_measured_fraction_full 0.999
_diffrn_reflns_point_group_measured_fraction_max 0.997
_diffrn_reflns_theta_full 25.242
_diffrn_reflns_theta_max 26.415
_diffrn_reflns_theta_min 2.227
_exptl_absorpt_coefficient_mu 0.178
_exptl_absorpt_correction_T_max 0.959
_exptl_absorpt_correction_T_min 0.735
_exptl_absorpt_correction_type multi-scan
_exptl_absorpt_process_details
;
SADABS 2016/2: L. Krause et al., J. Appl. Cryst., 2015, 48, 3-10
;
_exptl_crystal_colour yellow
_exptl_crystal_density_diffrn 1.195
_exptl_crystal_description plate
_exptl_crystal_F_000 1824
_exptl_crystal_size_max 0.140
_exptl_crystal_size_mid 0.080
_exptl_crystal_size_min 0.060
_refine_diff_density_max 0.558
_refine_diff_density_min -0.457
_refine_diff_density_rms 0.053
_refine_ls_extinction_method none
_refine_ls_goodness_of_fit_ref 1.017
_refine_ls_hydrogen_treatment constr
_refine_ls_matrix_type full
_refine_ls_number_parameters 613
_refine_ls_number_reflns 9686
_refine_ls_number_restraints 109
_refine_ls_restrained_S_all 1.019
_refine_ls_R_factor_all 0.0896
_refine_ls_R_factor_gt 0.0532
_refine_ls_shift/su_max 0.002
_refine_ls_shift/su_mean 0.000
_refine_ls_structure_factor_coef Fsqd
_refine_ls_weighting_details 'w=1/[\s^2^(Fo^2^)+(0.0460P)^2^+3.4100P] where P=(Fo^2^+2Fc^2^)/3'
_refine_ls_weighting_scheme calc
_refine_ls_wR_factor_gt 0.1100
_refine_ls_wR_factor_ref 0.1242
_reflns_Friedel_coverage 0.000
_reflns_number_gt 6751
_reflns_number_total 9686
_reflns_threshold_expression 'I > 2\s(I)'
_cod_data_source_file c8dt01130c2.cif
_cod_data_source_block caimpho
_cod_database_code 7701925
_shelx_shelxl_version_number 2017/1
_shelx_space_group_comment
;
The symmetry employed for this shelxl refinement is uniquely defined
by the following loop, which should always be used as a source of
symmetry information in preference to the above space-group names.
They are only intended as comments.
;
_shelx_estimated_absorpt_t_min 0.976
_shelx_estimated_absorpt_t_max 0.989

loop_
_space_group_symop_operation_xyz
'x, y, z'
'-x, y+1/2, -z+1/2'
'-x, -y, -z'
'x, -y-1/2, z-1/2'

loop_
_atom_site_label
_atom_site_type_symbol
_atom_site_fract_x
_atom_site_fract_y
_atom_site_fract_z
_atom_site_U_iso_or_equiv
_atom_site_adp_type
_atom_site_occupancy
_atom_site_site_symmetry_order
_atom_site_calc_flag
_atom_site_refinement_flags_posn
_atom_site_refinement_flags_adp
_atom_site_refinement_flags_occupancy
_atom_site_disorder_assembly
_atom_site_disorder_group
Ca1 Ca 0.68683(2) 0.31567(3) 0.33074(3) 0.01683(11) Uani 1 1 d . . . . .
O1 O 0.58830(7) 0.23591(11) 0.31365(9) 0.0218(4) Uani 1 1 d . . . . .
O2 O 0.77864(7) 0.22504(11) 0.35034(9) 0.0207(3) Uani 1 1 d . . . . .
N1 N 0.75288(9) 0.43499(13) 0.26157(11) 0.0214(4) Uani 1 1 d . . . . .
N2 N 0.64145(9) 0.33570(12) 0.19304(11) 0.0171(4) Uani 1 1 d . . . . .
N3 N 0.63366(9) 0.44952(13) 0.39250(11) 0.0213(4) Uani 1 1 d . . . . .
N4 N 0.73465(9) 0.33900(13) 0.46901(11) 0.0189(4) Uani 1 1 d . . . . .
C1 C 0.80519(12) 0.48630(18) 0.29577(15) 0.0287(6) Uani 1 1 d . . . . .
H1A H 0.810892 0.492023 0.350547 0.034 Uiso 1 1 calc R U . . .
C2 C 0.85304(13) 0.53304(19) 0.25547(16) 0.0335(6) Uani 1 1 d . . . . .
H2A H 0.889176 0.570652 0.282529 0.040 Uiso 1 1 calc R U . . .
C3 C 0.84678(12) 0.52357(19) 0.17762(16) 0.0313(6) Uani 1 1 d . . . . .
H3A H 0.879116 0.553927 0.149779 0.038 Uiso 1 1 calc R U . . .
C4 C 0.79235(11) 0.46874(17) 0.13766(15) 0.0244(5) Uani 1 1 d . . . . .
C5 C 0.78305(12) 0.45373(18) 0.05693(15) 0.0286(6) Uani 1 1 d . . . . .
H5A H 0.814574 0.481155 0.026430 0.034 Uiso 1 1 calc R U . . .
C6 C 0.72919(12) 0.40019(18) 0.02266(15) 0.0271(6) Uani 1 1 d . . . . .
H6A H 0.723733 0.389855 -0.031663 0.033 Uiso 1 1 calc R U . . .
C7 C 0.68148(11) 0.35994(16) 0.06637(14) 0.0224(5) Uani 1 1 d . . . . .
H7A H 0.644234 0.322704 0.041122 0.027 Uiso 1 1 calc R U . . .
C8 C 0.68765(11) 0.37341(15) 0.14515(13) 0.0182(5) Uani 1 1 d . . . . .
C9 C 0.74511(11) 0.42664(15) 0.18265(13) 0.0188(5) Uani 1 1 d . . . . .
C10 C 0.57616(11) 0.33226(15) 0.16478(13) 0.0178(5) Uani 1 1 d . . . . .
H10A H 0.563998 0.359053 0.114709 0.021 Uiso 1 1 calc R U . . .
C11 C 0.51976(11) 0.29304(15) 0.19957(13) 0.0172(5) Uani 1 1 d . . . . .
C12 C 0.52848(11) 0.24299(15) 0.27116(13) 0.0173(5) Uani 1 1 d . . . . .
C13 C 0.46725(11) 0.20036(15) 0.29451(13) 0.0177(5) Uani 1 1 d . . . . .
C14 C 0.40388(11) 0.21783(16) 0.25050(13) 0.0199(5) Uani 1 1 d . . . . .
H14A H 0.363820 0.191784 0.267918 0.024 Uiso 1 1 calc R U . . .
C15 C 0.39404(11) 0.27143(16) 0.18160(13) 0.0189(5) Uani 1 1 d . . . . .
C16 C 0.45281(11) 0.30631(15) 0.15721(13) 0.0187(5) Uani 1 1 d . . . . .
H16A H 0.448520 0.340797 0.109977 0.022 Uiso 1 1 calc R U . . .
C17 C 0.47367(12) 0.13955(17) 0.36784(14) 0.0231(5) Uani 1 1 d . . . . .
C18 C 0.52721(13) 0.06025(18) 0.36492(16) 0.0305(6) Uani 1 1 d . . . . .
H18A H 0.572236 0.088226 0.358904 0.046 Uiso 1 1 calc R U . . .
H18B H 0.511931 0.018341 0.320932 0.046 Uiso 1 1 calc R U . . .
H18C H 0.531688 0.023487 0.413060 0.046 Uiso 1 1 calc R U . . .
C19 C 0.49546(14) 0.2029(2) 0.43830(15) 0.0352(6) Uani 1 1 d . . . . .
H19A H 0.538825 0.235692 0.432383 0.053 Uiso 1 1 calc R U . . .
H19B H 0.502500 0.163827 0.485219 0.053 Uiso 1 1 calc R U . . .
H19C H 0.459025 0.249932 0.442452 0.053 Uiso 1 1 calc R U . . .
C20 C 0.40457(12) 0.09218(19) 0.37884(15) 0.0293(6) Uani 1 1 d . . . . .
H20A H 0.388660 0.051852 0.334025 0.044 Uiso 1 1 calc R U . . .
H20B H 0.369715 0.141249 0.383624 0.044 Uiso 1 1 calc R U . . .
H20C H 0.411280 0.053261 0.425867 0.044 Uiso 1 1 calc R U . . .
C21 C 0.32076(11) 0.28957(17) 0.13908(14) 0.0239(5) Uani 1 1 d . . . . .
C22 C 0.32227(13) 0.3293(3) 0.05819(18) 0.0525(9) Uani 1 1 d . . . . .
H22A H 0.345719 0.391034 0.062021 0.079 Uiso 1 1 calc R U . . .
H22B H 0.274639 0.336970 0.031820 0.079 Uiso 1 1 calc R U . . .
H22C H 0.347432 0.285304 0.028679 0.079 Uiso 1 1 calc R U . . .
C23 C 0.27949(13) 0.1979(2) 0.1298(2) 0.0492(8) Uani 1 1 d . . . . .
H23A H 0.273049 0.173662 0.180879 0.074 Uiso 1 1 calc R U . . .
H23B H 0.304702 0.150771 0.103206 0.074 Uiso 1 1 calc R U . . .
H23C H 0.234057 0.209945 0.099140 0.074 Uiso 1 1 calc R U . . .
C24 C 0.28516(16) 0.3609(3) 0.1851(2) 0.0666(12) Uani 1 1 d . . . . .
H24A H 0.284091 0.336441 0.237433 0.100 Uiso 1 1 calc R U . . .
H24B H 0.237581 0.371517 0.159466 0.100 Uiso 1 1 calc R U . . .
H24C H 0.310788 0.421072 0.188051 0.100 Uiso 1 1 calc R U . . .
C25 C 0.58609(12) 0.50471(17) 0.35375(16) 0.0277(6) Uani 1 1 d . . . . .
H25A H 0.579277 0.500870 0.298838 0.033 Uiso 1 1 calc R U . . .
C26 C 0.54515(12) 0.56839(17) 0.38853(17) 0.0315(6) Uani 1 1 d . . . . .
H26A H 0.511926 0.607322 0.358055 0.038 Uiso 1 1 calc R U . . .
C27 C 0.55393(12) 0.57333(17) 0.46672(17) 0.0315(6) Uani 1 1 d . . . . .
H27A H 0.526254 0.615890 0.491469 0.038 Uiso 1 1 calc R U . . .
C28 C 0.60377(11) 0.51595(17) 0.51209(15) 0.0262(6) Uani 1 1 d . . . . .
C29 C 0.61386(12) 0.51482(19) 0.59346(16) 0.0333(6) Uani 1 1 d . . . . .
H29A H 0.588677 0.557482 0.621153 0.040 Uiso 1 1 calc R U . . .
C30 C 0.65959(12) 0.4528(2) 0.63256(16) 0.0340(6) Uani 1 1 d . . . . .
H30A H 0.664602 0.450706 0.687483 0.041 Uiso 1 1 calc R U . . .
C31 C 0.69974(12) 0.39140(19) 0.59300(14) 0.0276(6) Uani 1 1 d . . . . .
H31A H 0.730857 0.347894 0.621485 0.033 Uiso 1 1 calc R U . . .
C32 C 0.69431(11) 0.39389(16) 0.51378(14) 0.0209(5) Uani 1 1 d . . . . .
C33 C 0.64298(11) 0.45413(16) 0.47134(14) 0.0216(5) Uani 1 1 d . . . . .
C34 C 0.79791(11) 0.31916(16) 0.50023(13) 0.0198(5) Uani 1 1 d . . . . .
H34A H 0.811839 0.344033 0.550666 0.024 Uiso 1 1 calc R U . . .
C35 C 0.84923(11) 0.26467(16) 0.46832(13) 0.0182(5) Uani 1 1 d . . . . .
C36 C 0.83856(10) 0.22208(15) 0.39354(13) 0.0176(5) Uani 1 1 d . . . . .
C37 C 0.89718(11) 0.17730(15) 0.36726(13) 0.0174(5) Uani 1 1 d . . . . .
C38 C 0.95833(11) 0.16924(15) 0.41808(13) 0.0182(5) Uani 1 1 d . . . . .
H38A H 0.996190 0.137532 0.400418 0.022 Uiso 1 1 calc R U . . .
C39 C 0.96818(10) 0.20465(15) 0.49381(12) 0.0169(5) Uani 1 1 d . . . . .
C40 C 0.91331(11) 0.25401(16) 0.51655(13) 0.0192(5) Uani 1 1 d . . . . .
H40A H 0.918938 0.281875 0.566629 0.023 Uiso 1 1 calc R U . . .
C41 C 0.89059(11) 0.14177(16) 0.28349(13) 0.0201(5) Uani 1 1 d . . . . .
C42 C 0.86883(13) 0.22487(18) 0.22835(14) 0.0273(5) Uani 1 1 d . . . . .
H42A H 0.823811 0.249516 0.238162 0.041 Uiso 1 1 calc R U . . .
H42B H 0.865048 0.202751 0.174668 0.041 Uiso 1 1 calc R U . . .
H42C H 0.903738 0.275369 0.237019 0.041 Uiso 1 1 calc R U . . .
C43 C 0.95939(11) 0.10401(18) 0.26280(14) 0.0249(5) Uani 1 1 d . . . . .
H43A H 0.973992 0.048505 0.294946 0.037 Uiso 1 1 calc R U . . .
H43B H 0.994931 0.153626 0.272157 0.037 Uiso 1 1 calc R U . . .
H43C H 0.953285 0.085742 0.208067 0.037 Uiso 1 1 calc R U . . .
C44 C 0.83700(12) 0.06124(17) 0.27008(14) 0.0260(5) Uani 1 1 d . . . . .
H44A H 0.851808 0.008366 0.305107 0.039 Uiso 1 1 calc R U . . .
H44B H 0.833247 0.039383 0.216335 0.039 Uiso 1 1 calc R U . . .
H44C H 0.791730 0.084591 0.280246 0.039 Uiso 1 1 calc R U . . .
C45 C 1.03406(11) 0.18708(17) 0.55162(13) 0.0204(5) Uani 1 1 d . . . . .
C46 C 1.09237(12) 0.1440(2) 0.51286(15) 0.0354(7) Uani 1 1 d . . . . .
H46A H 1.077478 0.082270 0.490412 0.053 Uiso 1 1 calc R U . . .
H46B H 1.133747 0.135523 0.551452 0.053 Uiso 1 1 calc R U . . .
H46C H 1.103300 0.186590 0.471866 0.053 Uiso 1 1 calc R U . . .
C47 C 1.06071(12) 0.27956(18) 0.59132(15) 0.0299(6) Uani 1 1 d . . . . .
H47A H 1.024550 0.307071 0.618216 0.045 Uiso 1 1 calc R U . . .
H47B H 1.072525 0.324509 0.552366 0.045 Uiso 1 1 calc R U . . .
H47C H 1.102112 0.266339 0.628796 0.045 Uiso 1 1 calc R U . . .
C48 C 1.01648(13) 0.11809(18) 0.61374(15) 0.0306(6) Uani 1 1 d . . . . .
H48A H 0.978754 0.144482 0.638786 0.046 Uiso 1 1 calc R U . . .
H48B H 1.057575 0.108511 0.652523 0.046 Uiso 1 1 calc R U . . .
H48C H 1.001857 0.057088 0.589685 0.046 Uiso 1 1 calc R U . . .
C1S C 0.9259(6) 0.5908(10) 0.6052(9) 0.053(4) Uani 0.39(2) 1 d DG . P A 1
C2S C 0.8662(9) 0.5638(8) 0.5566(7) 0.039(3) Uani 0.39(2) 1 d DG . P A 1
H2SA H 0.868843 0.517746 0.517353 0.046 Uiso 0.39(2) 1 calc R U P A 1
C3S C 0.8027(6) 0.6043(10) 0.5654(7) 0.052(4) Uani 0.39(2) 1 d G U P A 1
H3SA H 0.761839 0.585836 0.532117 0.063 Uiso 0.39(2) 1 calc R U P A 1
C4S C 0.7988(5) 0.6717(10) 0.6228(9) 0.038(3) Uani 0.39(2) 1 d G . P A 1
H4SA H 0.755370 0.699342 0.628757 0.045 Uiso 0.39(2) 1 calc R U P A 1
C5S C 0.8585(8) 0.6987(9) 0.6714(7) 0.062(4) Uani 0.39(2) 1 d G . P A 1
H5SA H 0.855905 0.744759 0.710634 0.074 Uiso 0.39(2) 1 calc R U P A 1
C6S C 0.9221(5) 0.6582(11) 0.6626(9) 0.044(3) Uani 0.39(2) 1 d DG . P A 1
H6SA H 0.962909 0.676669 0.695872 0.052 Uiso 0.39(2) 1 calc R U P A 1
C7S C 0.9930(9) 0.5542(14) 0.5918(14) 0.075(6) Uani 0.39(2) 1 d D . P A 1
H7SA H 1.018596 0.531002 0.640628 0.113 Uiso 0.39(2) 1 calc R U P A 1
H7SB H 1.019537 0.604967 0.571163 0.113 Uiso 0.39(2) 1 calc R U P A 1
H7SC H 0.986068 0.501892 0.554378 0.113 Uiso 0.39(2) 1 calc R U P A 1
C1* C 0.9333(3) 0.6024(6) 0.6164(5) 0.048(2) Uani 0.61(2) 1 d DG . P A 2
C2* C 0.8866(5) 0.5561(6) 0.5610(5) 0.070(3) Uani 0.61(2) 1 d DG U P A 2
H2*A H 0.902722 0.509079 0.528822 0.084 Uiso 0.61(2) 1 calc R U P A 2
C3* C 0.8164(4) 0.5786(9) 0.5527(5) 0.065(3) Uani 0.61(2) 1 d G . P A 2
H3*A H 0.784509 0.547018 0.514806 0.078 Uiso 0.61(2) 1 calc R U P A 2
C4* C 0.7928(4) 0.6474(8) 0.5998(8) 0.069(3) Uani 0.61(2) 1 d G . P A 2
H4*A H 0.744855 0.662851 0.594071 0.083 Uiso 0.61(2) 1 calc R U P A 2
C5* C 0.8395(6) 0.6937(6) 0.6552(7) 0.066(3) Uani 0.61(2) 1 d G . P A 2
H5*A H 0.823414 0.740748 0.687351 0.079 Uiso 0.61(2) 1 calc R U P A 2
C6* C 0.9097(5) 0.6712(7) 0.6635(5) 0.053(2) Uani 0.61(2) 1 d DG . P A 2
H6*A H 0.941628 0.702811 0.701368 0.063 Uiso 0.61(2) 1 calc R U P A 2
C7* C 1.0065(4) 0.5785(8) 0.6239(8) 0.067(3) Uani 0.61(2) 1 d D . P A 2
H7*A H 1.026227 0.577645 0.678791 0.101 Uiso 0.61(2) 1 calc R U P A 2
H7*B H 1.030723 0.626036 0.596693 0.101 Uiso 0.61(2) 1 calc R U P A 2
H7*C H 1.011856 0.515732 0.601246 0.101 Uiso 0.61(2) 1 calc R U P A 2

loop_
_atom_site_aniso_label
_atom_site_aniso_U_11
_atom_site_aniso_U_22
_atom_site_aniso_U_33
_atom_site_aniso_U_23
_atom_site_aniso_U_13
_atom_site_aniso_U_12
Ca1 0.0137(2) 0.0197(2) 0.0158(2) 0.00083(19) -0.00202(16) -0.00008(18)
O1 0.0170(8) 0.0241(9) 0.0223(9) 0.0051(7) -0.0039(6) -0.0025(7)
O2 0.0164(7) 0.0282(9) 0.0159(9) -0.0025(7) -0.0028(6) 0.0038(7)
N1 0.0172(9) 0.0220(10) 0.0238(11) -0.0010(8) -0.0011(8) -0.0020(8)
N2 0.0146(9) 0.0173(9) 0.0190(10) -0.0005(8) 0.0012(7) -0.0020(7)
N3 0.0182(9) 0.0190(10) 0.0258(12) 0.0038(8) 0.0008(8) 0.0009(8)
N4 0.0165(9) 0.0200(10) 0.0202(11) -0.0019(8) 0.0027(8) 0.0032(8)
C1 0.0250(12) 0.0311(14) 0.0280(15) -0.0038(11) -0.0023(11) -0.0058(11)
C2 0.0263(13) 0.0349(15) 0.0382(17) -0.0043(12) 0.0014(12) -0.0152(11)
C3 0.0242(12) 0.0331(14) 0.0373(17) 0.0017(12) 0.0070(11) -0.0097(11)
C4 0.0193(11) 0.0216(12) 0.0330(15) 0.0006(11) 0.0060(10) -0.0028(10)
C5 0.0268(12) 0.0325(14) 0.0285(15) 0.0030(11) 0.0114(11) -0.0039(11)
C6 0.0288(12) 0.0332(14) 0.0204(14) -0.0016(11) 0.0071(10) -0.0015(11)
C7 0.0207(11) 0.0241(12) 0.0218(13) -0.0008(10) 0.0014(10) -0.0019(10)
C8 0.0147(10) 0.0178(11) 0.0214(13) 0.0017(9) 0.0009(9) 0.0021(9)
C9 0.0168(10) 0.0165(11) 0.0229(13) 0.0005(9) 0.0024(9) 0.0033(9)
C10 0.0200(11) 0.0181(11) 0.0142(12) -0.0002(9) -0.0015(9) -0.0003(9)
C11 0.0155(10) 0.0166(11) 0.0185(12) -0.0010(9) -0.0009(9) -0.0019(8)
C12 0.0175(10) 0.0157(11) 0.0177(12) -0.0028(9) -0.0009(9) 0.0004(9)
C13 0.0190(10) 0.0175(11) 0.0166(12) -0.0017(9) 0.0025(9) -0.0008(9)
C14 0.0179(11) 0.0209(11) 0.0212(13) -0.0038(10) 0.0042(9) -0.0026(9)
C15 0.0156(10) 0.0189(11) 0.0208(13) -0.0033(9) -0.0025(9) -0.0002(9)
C16 0.0187(10) 0.0161(11) 0.0199(12) 0.0014(9) -0.0019(9) 0.0006(9)
C17 0.0248(12) 0.0242(12) 0.0199(13) 0.0010(10) 0.0027(10) -0.0043(10)
C18 0.0318(13) 0.0260(13) 0.0326(15) 0.0112(11) 0.0008(11) -0.0007(11)
C19 0.0398(15) 0.0450(17) 0.0204(14) -0.0040(12) 0.0033(11) -0.0092(13)
C20 0.0303(13) 0.0363(15) 0.0218(14) 0.0060(11) 0.0054(11) -0.0075(11)
C21 0.0159(11) 0.0293(13) 0.0256(13) 0.0001(10) -0.0002(9) 0.0021(9)
C22 0.0205(13) 0.085(3) 0.047(2) 0.0278(18) -0.0111(13) -0.0016(15)
C23 0.0225(13) 0.0490(19) 0.068(2) 0.0117(16) -0.0200(14) -0.0111(13)
C24 0.0340(16) 0.092(3) 0.067(2) -0.036(2) -0.0172(16) 0.0357(18)
C25 0.0231(12) 0.0252(13) 0.0347(15) 0.0095(11) 0.0038(11) 0.0031(10)
C26 0.0243(13) 0.0229(13) 0.0474(18) 0.0119(12) 0.0057(12) 0.0065(10)
C27 0.0232(12) 0.0166(12) 0.056(2) -0.0040(12) 0.0108(12) 0.0020(10)
C28 0.0173(11) 0.0225(12) 0.0392(16) -0.0067(11) 0.0056(10) -0.0003(10)
C29 0.0223(12) 0.0376(15) 0.0409(17) -0.0168(13) 0.0071(12) 0.0037(11)
C30 0.0260(13) 0.0509(17) 0.0252(15) -0.0144(13) 0.0043(11) 0.0022(12)
C31 0.0186(11) 0.0380(15) 0.0252(14) -0.0069(11) -0.0007(10) 0.0050(10)
C32 0.0170(10) 0.0210(12) 0.0243(13) -0.0058(10) 0.0021(9) 0.0004(9)
C33 0.0156(10) 0.0181(11) 0.0314(15) -0.0038(10) 0.0042(10) -0.0022(9)
C34 0.0187(10) 0.0261(12) 0.0139(12) -0.0024(10) 0.0003(9) 0.0017(10)
C35 0.0159(10) 0.0212(11) 0.0171(12) 0.0012(9) 0.0010(9) 0.0016(9)
C36 0.0155(10) 0.0192(11) 0.0168(12) 0.0022(9) -0.0017(9) 0.0004(9)
C37 0.0182(10) 0.0167(11) 0.0171(12) 0.0019(9) 0.0019(9) 0.0006(9)
C38 0.0169(10) 0.0187(11) 0.0192(12) 0.0025(9) 0.0039(9) 0.0036(9)
C39 0.0162(10) 0.0200(11) 0.0141(12) 0.0038(9) 0.0003(9) 0.0022(9)
C40 0.0184(11) 0.0282(12) 0.0104(11) -0.0002(9) 0.0000(9) 0.0035(9)
C41 0.0195(11) 0.0251(12) 0.0153(12) -0.0019(10) 0.0010(9) 0.0027(9)
C42 0.0321(13) 0.0355(14) 0.0137(12) 0.0010(11) 0.0012(10) 0.0021(11)
C43 0.0241(12) 0.0332(14) 0.0175(13) -0.0036(10) 0.0034(10) 0.0025(10)
C44 0.0240(12) 0.0299(13) 0.0228(14) -0.0075(11) -0.0012(10) 0.0004(10)
C45 0.0145(10) 0.0277(12) 0.0179(12) 0.0001(10) -0.0018(9) 0.0047(9)
C46 0.0187(12) 0.0581(18) 0.0269(15) -0.0093(13) -0.0057(10) 0.0138(12)
C47 0.0218(12) 0.0335(14) 0.0315(15) -0.0011(12) -0.0057(11) -0.0005(11)
C48 0.0279(13) 0.0322(14) 0.0284(15) 0.0102(12) -0.0073(11) 0.0016(11)
C1S 0.053(6) 0.039(7) 0.064(9) 0.009(6) 0.005(6) -0.003(5)
C2S 0.054(7) 0.042(6) 0.019(5) 0.002(4) 0.002(4) -0.026(4)
C3S 0.052(5) 0.058(7) 0.039(6) -0.001(5) -0.020(5) -0.033(5)
C4S 0.034(5) 0.041(6) 0.038(7) 0.010(5) 0.004(4) -0.020(4)
C5S 0.076(8) 0.050(7) 0.052(7) -0.005(5) -0.015(6) -0.004(6)
C6S 0.056(6) 0.011(4) 0.057(8) 0.001(4) -0.017(5) -0.019(4)
C7S 0.091(9) 0.062(10) 0.083(14) 0.055(8) 0.047(9) 0.040(8)
C1* 0.058(4) 0.048(5) 0.036(4) 0.025(4) -0.003(3) -0.025(3)
C2* 0.061(5) 0.088(6) 0.052(5) 0.028(4) -0.017(4) -0.042(4)
C3* 0.075(5) 0.072(6) 0.048(5) 0.021(4) 0.008(4) -0.027(5)
C4* 0.070(5) 0.063(7) 0.068(8) 0.016(5) -0.012(4) -0.034(4)
C5* 0.063(5) 0.056(5) 0.081(7) 0.011(4) 0.022(5) -0.024(4)
C6* 0.048(4) 0.062(7) 0.047(5) 0.023(4) -0.001(3) -0.012(4)
C7* 0.056(3) 0.072(6) 0.070(7) 0.033(5) -0.002(4) -0.033(4)

loop_
_atom_type_symbol
_atom_type_description
_atom_type_scat_dispersion_real
_atom_type_scat_dispersion_imag
_atom_type_scat_source
C C 0.0033 0.0016 'International Tables Vol C Tables 4.2.6.8 and 6.1.1.4'
H H 0.0000 0.0000 'International Tables Vol C Tables 4.2.6.8 and 6.1.1.4'
N N 0.0061 0.0033 'International Tables Vol C Tables 4.2.6.8 and 6.1.1.4'
O O 0.0106 0.0060 'International Tables Vol C Tables 4.2.6.8 and 6.1.1.4'
Ca Ca 0.2262 0.3064 'International Tables Vol C Tables 4.2.6.8 and 6.1.1.4'

loop_
_citation_id
_citation_doi
_citation_year
1 10.1039/C8DT01130C 2018

loop_
_geom_angle_atom_site_label_1
_geom_angle_atom_site_label_2
_geom_angle_atom_site_label_3
_geom_angle
O2 Ca1 O1 113.57(6)
O2 Ca1 N2 113.08(6)
O1 Ca1 N2 75.08(6)
O2 Ca1 N3 139.67(6)
O1 Ca1 N3 92.12(6)
N2 Ca1 N3 103.02(6)
O2 Ca1 N4 74.96(6)
O1 Ca1 N4 113.36(6)
N2 Ca1 N4 165.76(6)
N3 Ca1 N4 66.21(6)
O2 Ca1 N1 90.14(6)
O1 Ca1 N1 140.04(6)
N2 Ca1 N1 65.90(6)
N3 Ca1 N1 88.57(6)
N4 Ca1 N1 103.38(6)
C12 O1 Ca1 137.15(14)
C36 O2 Ca1 139.34(14)
C1 N1 C9 118.0(2)
C1 N1 Ca1 124.10(17)
C9 N1 Ca1 115.70(13)
C10 N2 C8 117.40(19)
C10 N2 Ca1 124.30(15)
C8 N2 Ca1 116.84(13)
C25 N3 C33 118.1(2)
C25 N3 Ca1 122.20(17)
C33 N3 Ca1 118.25(14)
C34 N4 C32 116.88(19)
C34 N4 Ca1 125.34(15)
C32 N4 Ca1 116.70(14)
N1 C1 C2 123.5(2)
N1 C1 H1A 118.2
C2 C1 H1A 118.2
C3 C2 C1 119.0(2)
C3 C2 H2A 120.5
C1 C2 H2A 120.5
C2 C3 C4 120.2(2)
C2 C3 H3A 119.9
C4 C3 H3A 119.9
C5 C4 C3 123.7(2)
C5 C4 C9 119.3(2)
C3 C4 C9 117.0(2)
C6 C5 C4 120.2(2)
C6 C5 H5A 119.9
C4 C5 H5A 119.9
C5 C6 C7 120.9(2)
C5 C6 H6A 119.5
C7 C6 H6A 119.5
C8 C7 C6 121.2(2)
C8 C7 H7A 119.4
C6 C7 H7A 119.4
C7 C8 N2 124.5(2)
C7 C8 C9 118.8(2)
N2 C8 C9 116.7(2)
N1 C9 C4 122.2(2)
N1 C9 C8 118.25(19)
C4 C9 C8 119.5(2)
N2 C10 C11 128.3(2)
N2 C10 H10A 115.9
C11 C10 H10A 115.9
C16 C11 C12 120.58(19)
C16 C11 C10 115.5(2)
C12 C11 C10 123.96(19)
O1 C12 C11 121.76(19)
O1 C12 C13 121.2(2)
C11 C12 C13 117.03(19)
C14 C13 C12 118.5(2)
C14 C13 C17 121.67(19)
C12 C13 C17 119.81(19)
C13 C14 C15 124.9(2)
C13 C14 H14A 117.6
C15 C14 H14A 117.6
C16 C15 C14 116.1(2)
C16 C15 C21 123.5(2)
C14 C15 C21 120.38(19)
C15 C16 C11 122.6(2)
C15 C16 H16A 118.7
C11 C16 H16A 118.7
C19 C17 C13 109.0(2)
C19 C17 C18 109.9(2)
C13 C17 C18 110.73(19)
C19 C17 C20 107.4(2)
C13 C17 C20 112.30(19)
C18 C17 C20 107.4(2)
C17 C18 H18A 109.5
C17 C18 H18B 109.5
H18A C18 H18B 109.5
C17 C18 H18C 109.5
H18A C18 H18C 109.5
H18B C18 H18C 109.5
C17 C19 H19A 109.5
C17 C19 H19B 109.5
H19A C19 H19B 109.5
C17 C19 H19C 109.5
H19A C19 H19C 109.5
H19B C19 H19C 109.5
C17 C20 H20A 109.5
C17 C20 H20B 109.5
H20A C20 H20B 109.5
C17 C20 H20C 109.5
H20A C20 H20C 109.5
H20B C20 H20C 109.5
C24 C21 C23 110.3(2)
C24 C21 C22 108.6(3)
C23 C21 C22 107.1(2)
C24 C21 C15 108.6(2)
C23 C21 C15 110.6(2)
C22 C21 C15 111.71(19)
C21 C22 H22A 109.5
C21 C22 H22B 109.5
H22A C22 H22B 109.5
C21 C22 H22C 109.5
H22A C22 H22C 109.5
H22B C22 H22C 109.5
C21 C23 H23A 109.5
C21 C23 H23B 109.5
H23A C23 H23B 109.5
C21 C23 H23C 109.5
H23A C23 H23C 109.5
H23B C23 H23C 109.5
C21 C24 H24A 109.5
C21 C24 H24B 109.5
H24A C24 H24B 109.5
C21 C24 H24C 109.5
H24A C24 H24C 109.5
H24B C24 H24C 109.5
N3 C25 C26 123.9(2)
N3 C25 H25A 118.0
C26 C25 H25A 118.0
C27 C26 C25 118.4(2)
C27 C26 H26A 120.8
C25 C26 H26A 120.8
C26 C27 C28 120.8(2)
C26 C27 H27A 119.6
C28 C27 H27A 119.6
C29 C28 C27 123.9(2)
C29 C28 C33 119.6(2)
C27 C28 C33 116.5(2)
C30 C29 C28 120.1(2)
C30 C29 H29A 120.0
C28 C29 H29A 120.0
C29 C30 C31 121.1(3)
C29 C30 H30A 119.4
C31 C30 H30A 119.4
C32 C31 C30 120.7(2)
C32 C31 H31A 119.7
C30 C31 H31A 119.7
C31 C32 N4 125.0(2)
C31 C32 C33 118.9(2)
N4 C32 C33 116.0(2)
N3 C33 C28 122.2(2)
N3 C33 C32 118.4(2)
C28 C33 C32 119.4(2)
N4 C34 C35 128.4(2)
N4 C34 H34A 115.8
C35 C34 H34A 115.8
C40 C35 C36 120.2(2)
C40 C35 C34 115.5(2)
C36 C35 C34 124.28(19)
O2 C36 C35 121.37(19)
O2 C36 C37 121.2(2)
C35 C36 C37 117.38(19)
C38 C37 C36 118.8(2)
C38 C37 C41 122.10(19)
C36 C37 C41 119.12(19)
C37 C38 C39 124.4(2)
C37 C38 H38A 117.8
C39 C38 H38A 117.8
C40 C39 C38 116.38(19)
C40 C39 C45 120.0(2)
C38 C39 C45 123.51(19)
C39 C40 C35 122.5(2)
C39 C40 H40A 118.8
C35 C40 H40A 118.8
C43 C41 C37 112.46(18)
C43 C41 C42 106.77(19)
C37 C41 C42 109.09(19)
C43 C41 C44 107.79(19)
C37 C41 C44 110.37(18)
C42 C41 C44 110.30(19)
C41 C42 H42A 109.5
C41 C42 H42B 109.5
H42A C42 H42B 109.5
C41 C42 H42C 109.5
H42A C42 H42C 109.5
H42B C42 H42C 109.5
C41 C43 H43A 109.5
C41 C43 H43B 109.5
H43A C43 H43B 109.5
C41 C43 H43C 109.5
H43A C43 H43C 109.5
H43B C43 H43C 109.5
C41 C44 H44A 109.5
C41 C44 H44B 109.5
H44A C44 H44B 109.5
C41 C44 H44C 109.5
H44A C44 H44C 109.5
H44B C44 H44C 109.5
C46 C45 C47 108.27(19)
C46 C45 C48 108.5(2)
C47 C45 C48 108.4(2)
C46 C45 C39 112.13(19)
C47 C45 C39 110.96(19)
C48 C45 C39 108.52(18)
C45 C46 H46A 109.5
C45 C46 H46B 109.5
H46A C46 H46B 109.5
C45 C46 H46C 109.5
H46A C46 H46C 109.5
H46B C46 H46C 109.5
C45 C47 H47A 109.5
C45 C47 H47B 109.5
H47A C47 H47B 109.5
C45 C47 H47C 109.5
H47A C47 H47C 109.5
H47B C47 H47C 109.5
C45 C48 H48A 109.5
C45 C48 H48B 109.5
H48A C48 H48B 109.5
C45 C48 H48C 109.5
H48A C48 H48C 109.5
H48B C48 H48C 109.5
C2S C1S C6S 120.0
C2S C1S C7S 119.7(4)
C6S C1S C7S 120.1(4)
C3S C2S C1S 120.0
C3S C2S H2SA 120.0
C1S C2S H2SA 120.0
C4S C3S C2S 120.0
C4S C3S H3SA 120.0
C2S C3S H3SA 120.0
C5S C4S C3S 120.0
C5S C4S H4SA 120.0
C3S C4S H4SA 120.0
C6S C5S C4S 120.0
C6S C5S H5SA 120.0
C4S C5S H5SA 120.0
C5S C6S C1S 120.0
C5S C6S H6SA 120.0
C1S C6S H6SA 120.0
C1S C7S H7SA 109.5
C1S C7S H7SB 109.5
H7SA C7S H7SB 109.5
C1S C7S H7SC 109.5
H7SA C7S H7SC 109.5
H7SB C7S H7SC 109.5
C2* C1* C6* 120.0
C2* C1* C7* 119.3(3)
C6* C1* C7* 120.7(4)
C1* C2* C3* 120.0
C1* C2* H2*A 120.0
C3* C2* H2*A 120.0
C4* C3* C2* 120.0
C4* C3* H3*A 120.0
C2* C3* H3*A 120.0
C3* C4* C5* 120.0
C3* C4* H4*A 120.0
C5* C4* H4*A 120.0
C6* C5* C4* 120.0
C6* C5* H5*A 120.0
C4* C5* H5*A 120.0
C5* C6* C1* 120.0
C5* C6* H6*A 120.0
C1* C6* H6*A 120.0
C1* C7* H7*A 109.5
C1* C7* H7*B 109.5
H7*A C7* H7*B 109.5
C1* C7* H7*C 109.5
H7*A C7* H7*C 109.5
H7*B C7* H7*C 109.5

loop_
_geom_bond_atom_site_label_1
_geom_bond_atom_site_label_2
_geom_bond_distance
Ca1 O2 2.1822(15)
Ca1 O1 2.2050(15)
Ca1 N2 2.4547(19)
Ca1 N3 2.4706(19)
Ca1 N4 2.480(2)
Ca1 N1 2.5253(19)
O1 C12 1.291(2)
O2 C36 1.295(2)
N1 C1 1.319(3)
N1 C9 1.369(3)
N2 C10 1.296(3)
N2 C8 1.416(3)
N3 C25 1.318(3)
N3 C33 1.363(3)
N4 C34 1.303(3)
N4 C32 1.414(3)
C1 C2 1.408(3)
C1 H1A 0.9500
C2 C3 1.353(4)
C2 H2A 0.9500
C3 C4 1.411(3)
C3 H3A 0.9500
C4 C5 1.410(4)
C4 C9 1.422(3)
C5 C6 1.358(3)
C5 H5A 0.9500
C6 C7 1.403(3)
C6 H6A 0.9500
C7 C8 1.376(3)
C7 H7A 0.9500
C8 C9 1.425(3)
C10 C11 1.439(3)
C10 H10A 0.9500
C11 C16 1.415(3)
C11 C12 1.423(3)
C12 C13 1.444(3)
C13 C14 1.378(3)
C13 C17 1.530(3)
C14 C15 1.409(3)
C14 H14A 0.9500
C15 C16 1.368(3)
C15 C21 1.531(3)
C16 H16A 0.9500
C17 C19 1.529(3)
C17 C18 1.533(3)
C17 C20 1.538(3)
C18 H18A 0.9800
C18 H18B 0.9800
C18 H18C 0.9800
C19 H19A 0.9800
C19 H19B 0.9800
C19 H19C 0.9800
C20 H20A 0.9800
C20 H20B 0.9800
C20 H20C 0.9800
C21 C24 1.515(4)
C21 C23 1.517(4)
C21 C22 1.522(4)
C22 H22A 0.9800
C22 H22B 0.9800
C22 H22C 0.9800
C23 H23A 0.9800
C23 H23B 0.9800
C23 H23C 0.9800
C24 H24A 0.9800
C24 H24B 0.9800
C24 H24C 0.9800
C25 C26 1.395(3)
C25 H25A 0.9500
C26 C27 1.353(4)
C26 H26A 0.9500
C27 C28 1.414(3)
C27 H27A 0.9500
C28 C29 1.406(4)
C28 C33 1.415(3)
C29 C30 1.359(4)
C29 H29A 0.9500
C30 C31 1.410(3)
C30 H30A 0.9500
C31 C32 1.372(3)
C31 H31A 0.9500
C32 C33 1.433(3)
C34 C35 1.434(3)
C34 H34A 0.9500
C35 C40 1.409(3)
C35 C36 1.424(3)
C36 C37 1.435(3)
C37 C38 1.383(3)
C37 C41 1.533(3)
C38 C39 1.400(3)
C38 H38A 0.9500
C39 C40 1.379(3)
C39 C45 1.533(3)
C40 H40A 0.9500
C41 C43 1.531(3)
C41 C42 1.535(3)
C41 C44 1.536(3)
C42 H42A 0.9800
C42 H42B 0.9800
C42 H42C 0.9800
C43 H43A 0.9800
C43 H43B 0.9800
C43 H43C 0.9800
C44 H44A 0.9800
C44 H44B 0.9800
C44 H44C 0.9800
C45 C46 1.528(3)
C45 C47 1.530(3)
C45 C48 1.531(3)
C46 H46A 0.9800
C46 H46B 0.9800
C46 H46C 0.9800
C47 H47A 0.9800
C47 H47B 0.9800
C47 H47C 0.9800
C48 H48A 0.9800
C48 H48B 0.9800
C48 H48C 0.9800
C1S C2S 1.3900
C1S C6S 1.3900
C1S C7S 1.453(6)
C2S C3S 1.3900
C2S H2SA 0.9500
C3S C4S 1.3900
C3S H3SA 0.9500
C4S C5S 1.3900
C4S H4SA 0.9500
C5S C6S 1.3900
C5S H5SA 0.9500
C6S H6SA 0.9500
C7S H7SA 0.9800
C7S H7SB 0.9800
C7S H7SC 0.9800
C1* C2* 1.3900
C1* C6* 1.3900
C1* C7* 1.450(6)
C2* C3* 1.3900
C2* H2*A 0.9500
C3* C4* 1.3900
C3* H3*A 0.9500
C4* C5* 1.3900
C4* H4*A 0.9500
C5* C6* 1.3900
C5* H5*A 0.9500
C6* H6*A 0.9500
C7* H7*A 0.9800
C7* H7*B 0.9800
C7* H7*C 0.9800
